data_7218409
loop_
_publ_author_name
'Xu, Xue-Ting'
'Hou, Ya-Nan'
'Wei, Si-Yue'
'Zhang, Xiao-Xi'
'Bai, Feng-Ying'
'Sun, Li-Xian'
'Shi, Zhan'
'Xing, Yong-Heng'

_publ_section_title
;
 UO22+-amino hybrid materials: structural variation and photocatalysis
 properties
;
_journal_issue 3
_journal_name_full CrystEngComm
_journal_page_first 642
_journal_paper_doi 10.1039/C4CE01473A
_journal_volume 17
_journal_year 2015
_chemical_formula_sum 'C2 H10 N O10.5 U2'
_chemical_formula_weight 692.17
_chemical_name_systematic
; 
 ? 
;
_space_group_IT_number 15
_symmetry_cell_setting monoclinic
_symmetry_space_group_name_Hall '-C 2yc'
_symmetry_space_group_name_H-M 'C 1 2/c 1'
_atom_sites_solution_hydrogens geom
_atom_sites_solution_primary direct
_atom_sites_solution_secondary difmap
_audit_creation_method SHELXL-97
_cell_angle_alpha 90.00
_cell_angle_beta 100.814(3)
_cell_angle_gamma 90.00
_cell_formula_units_Z 8
_cell_length_a 7.2325(16)
_cell_length_b 16.469(4)
_cell_length_c 17.315(4)
_cell_measurement_reflns_used 1879
_cell_measurement_temperature 296(2)
_cell_measurement_theta_max 28.07
_cell_measurement_theta_min 2.39
_cell_volume 2025.8(8)
_computing_cell_refinement 'Bruker SMART'
_computing_data_collection 'Bruker SMART'
_computing_data_reduction 'Bruker SAINT'
_computing_molecular_graphics 'Bruker SHELXTL'
_computing_publication_material 'Bruker SHELXTL'
_computing_structure_refinement 'SHELXL-97 (Sheldrick, 1997)'
_computing_structure_solution 'SHELXS-97 (Sheldrick, 1990)'
_diffrn_ambient_temperature 296(2)
_diffrn_measured_fraction_theta_full 0.973
_diffrn_measured_fraction_theta_max 0.973
_diffrn_measurement_device_type 'Bruker AXS SMART APEX II CCD'
_diffrn_measurement_method '\w scans'
_diffrn_radiation_monochromator graphite
_diffrn_radiation_source 'fine-focus sealed tube'
_diffrn_radiation_type MoK\a
_diffrn_radiation_wavelength 0.71073
_diffrn_reflns_av_R_equivalents 0.0773
_diffrn_reflns_av_sigmaI/netI 0.1106
_diffrn_reflns_limit_h_max 9
_diffrn_reflns_limit_h_min -8
_diffrn_reflns_limit_k_max 21
_diffrn_reflns_limit_k_min -15
_diffrn_reflns_limit_l_max 22
_diffrn_reflns_limit_l_min -22
_diffrn_reflns_number 5702
_diffrn_reflns_theta_full 28.07
_diffrn_reflns_theta_max 28.07
_diffrn_reflns_theta_min 2.39
_diffrn_standards_decay_% 0
_diffrn_standards_interval_count 0
_diffrn_standards_interval_time 0
_diffrn_standards_number 0
_exptl_absorpt_coefficient_mu 31.982
_exptl_absorpt_correction_T_max 0.1140
_exptl_absorpt_correction_T_min 0.0510
_exptl_absorpt_correction_type multi-scan
_exptl_absorpt_process_details sadabs
_exptl_crystal_colour yellow
_exptl_crystal_density_diffrn 4.539
_exptl_crystal_density_method 'not measured'
_exptl_crystal_description block
_exptl_crystal_F_000 2376
_exptl_crystal_size_max 0.23
_exptl_crystal_size_mid 0.14
_exptl_crystal_size_min 0.12
_refine_diff_density_max 2.482
_refine_diff_density_min -2.536
_refine_diff_density_rms 0.558
_refine_ls_extinction_method none
_refine_ls_goodness_of_fit_ref 1.004
_refine_ls_hydrogen_treatment mixed
_refine_ls_matrix_type full
_refine_ls_number_parameters 147
_refine_ls_number_reflns 2396
_refine_ls_number_restraints 29
_refine_ls_restrained_S_all 0.999
_refine_ls_R_factor_all 0.0871
_refine_ls_R_factor_gt 0.0505
_refine_ls_shift/su_max 0.000
_refine_ls_shift/su_mean 0.000
_refine_ls_structure_factor_coef Fsqd
_refine_ls_weighting_details 'calc w=1/[\s^2^(Fo^2^)+(0.0330P)^2^+0.0000P] where P=(Fo^2^+2Fc^2^)/3'
_refine_ls_weighting_scheme calc
_refine_ls_wR_factor_gt 0.0939
_refine_ls_wR_factor_ref 0.1081
_reflns_number_gt 1608
_reflns_number_total 2396
_reflns_threshold_expression >2sigma(I)
_cod_data_source_file c4ce01473a2.cif
_cod_data_source_block x
_cod_depositor_comments
;
The following automatic conversions were performed:

'_symmetry_cell_setting' value 'Monoclinic' changed to 'monoclinic'
according to
/usr/data/users/saulius/crontab/automatic-downloads/rss-feeds/RSC/lib/dictionaries/cif_core.dic
dictionary named 'cif_core.dic' version 2.4.2 from 2011-04-26.

Automatic conversion script
Id: cif_fix_values 2827 2014-09-09 07:05:25Z andrius 

 Adding full bibliography for 7218406--7218409.cif.
;
_cod_original_cell_volume 2025.9(8)
_cod_original_sg_symbol_H-M C2/c
_cod_original_formula_sum 'C2 H10 N O10.50 U2'
_cod_database_code 7218409

loop_
_symmetry_equiv_pos_as_xyz
'x, y, z'
'-x, y, -z+1/2'
'x+1/2, y+1/2, z'
'-x+1/2, y+1/2, -z+1/2'
'-x, -y, -z'
'x, -y, z-1/2'
'-x+1/2, -y+1/2, -z'
'x+1/2, -y+1/2, z-1/2'

loop_
_atom_site_label
_atom_site_type_symbol
_atom_site_fract_x
_atom_site_fract_y
_atom_site_fract_z
_atom_site_U_iso_or_equiv
_atom_site_adp_type
_atom_site_occupancy
_atom_site_symmetry_multiplicity
_atom_site_calc_flag
_atom_site_refinement_flags
U1 U 0.25367(8) 0.36988(4) 0.28959(4) 0.01171(17) Uani 1 1 d .
U2 U 0.83552(9) 0.42811(4) 0.42410(4) 0.01728(19) Uani 1 1 d .
O1W O 0.8779(17) 0.3058(8) 0.6287(7) 0.030(3) Uani 1 1 d D
H1C H 0.801(7) 0.2719(15) 0.637(9) 0.045 Uiso 1 1 d D
H1D H 0.922(9) 0.335(6) 0.666(6) 0.045 Uiso 1 1 d D
O1 O 0.9178(19) 0.3375(8) 0.4755(7) 0.033(3) Uani 1 1 d .
O2 O 0.7358(17) 0.5161(7) 0.3735(8) 0.029(3) Uani 1 1 d .
O2W O 1.0000 0.4088(11) 0.7500 0.047(6) Uani 1 2 d S
H2C H 1.1074 0.4299 0.7630 0.070 Uiso 0.50 1 d PR
H2D H 0.9092 0.4386 0.7539 0.070 Uiso 0.50 1 d PRD
O3 O 0.2176(15) 0.2621(7) 0.2801(6) 0.013(3) Uani 1 1 d U
O4 O 0.3037(15) 0.4760(7) 0.3020(7) 0.020(3) Uani 1 1 d .
O5 O 1.1206(16) 0.4984(8) 0.4561(7) 0.026(3) Uani 1 1 d .
O6 O 0.5976(14) 0.3554(7) 0.3274(6) 0.013(3) Uani 1 1 d U
O7 O -0.0324(14) 0.3906(7) 0.3221(6) 0.013(3) Uani 1 1 d U
O8 O 0.5724(17) 0.4045(8) 0.4945(7) 0.026(3) Uani 1 1 d .
O9 O 0.3244(16) 0.3424(8) 0.4263(7) 0.021(3) Uani 1 1 d .
N1 N 0.503(2) 0.3493(10) 0.6363(9) 0.030(4) Uani 1 1 d .
H1A H 0.5989 0.3800 0.6360 0.036 Uiso 1 1 calc RD
H1B H 0.4801 0.3310 0.6801 0.036 Uiso 1 1 calc R
C1 C 0.427(3) 0.3629(11) 0.4887(10) 0.021(4) Uani 1 1 d U
C2 C 0.377(3) 0.3283(12) 0.5621(9) 0.025(5) Uani 1 1 d .
H2A H 0.2512 0.3462 0.5653 0.030 Uiso 1 1 calc R
H2B H 0.3739 0.2696 0.5573 0.030 Uiso 1 1 calc R

loop_
_atom_site_aniso_label
_atom_site_aniso_U_11
_atom_site_aniso_U_22
_atom_site_aniso_U_33
_atom_site_aniso_U_23
_atom_site_aniso_U_13
_atom_site_aniso_U_12
U1 0.0078(3) 0.0165(4) 0.0112(3) 0.0004(3) 0.0026(2) -0.0001(3)
U2 0.0142(4) 0.0227(4) 0.0150(3) -0.0029(3) 0.0031(3) -0.0011(3)
O1W 0.024(8) 0.030(8) 0.033(8) 0.012(7) -0.002(6) -0.012(6)
O1 0.050(9) 0.026(8) 0.021(7) -0.006(6) 0.000(7) 0.016(7)
O2 0.030(8) 0.018(7) 0.035(8) 0.000(6) -0.007(6) 0.010(6)
O2W 0.049(14) 0.009(11) 0.085(18) 0.000 0.019(13) 0.000
O3 0.012(5) 0.020(6) 0.009(5) 0.000(4) 0.007(4) 0.002(4)
O4 0.005(6) 0.032(8) 0.024(7) 0.006(6) 0.002(5) -0.002(5)
O5 0.014(7) 0.036(8) 0.030(8) -0.014(6) 0.014(6) -0.011(6)
O6 0.005(5) 0.020(6) 0.015(5) -0.001(5) 0.004(4) 0.004(4)
O7 0.008(5) 0.020(6) 0.012(5) 0.001(4) 0.006(4) 0.001(4)
O8 0.019(7) 0.039(9) 0.024(7) -0.008(6) 0.011(6) -0.006(6)
O9 0.016(7) 0.038(8) 0.011(6) -0.006(6) 0.008(5) -0.003(6)
N1 0.030(10) 0.041(11) 0.020(9) 0.009(8) 0.008(8) -0.008(8)
C1 0.023(8) 0.026(8) 0.017(7) 0.004(6) 0.015(6) 0.004(7)
C2 0.039(12) 0.031(12) 0.006(9) -0.003(8) 0.006(9) 0.000(10)

loop_
_atom_type_symbol
_atom_type_description
_atom_type_scat_dispersion_real
_atom_type_scat_dispersion_imag
_atom_type_scat_source
C C 0.0033 0.0016 'International Tables Vol C Tables 4.2.6.8 and 6.1.1.4'
H H 0.0000 0.0000 'International Tables Vol C Tables 4.2.6.8 and 6.1.1.4'
N N 0.0061 0.0033 'International Tables Vol C Tables 4.2.6.8 and 6.1.1.4'
O O 0.0106 0.0060 'International Tables Vol C Tables 4.2.6.8 and 6.1.1.4'
U U -9.6767 9.6646 'International Tables Vol C Tables 4.2.6.8 and 6.1.1.4'

loop_
_geom_angle_atom_site_label_1
_geom_angle_atom_site_label_2
_geom_angle_atom_site_label_3
_geom_angle
_geom_angle_site_symmetry_1
_geom_angle_site_symmetry_3
O4 U1 O3 176.6(5) . .
O4 U1 O7 89.8(4) . .
O3 U1 O7 92.7(4) . .
O4 U1 O7 92.9(5) . 2
O3 U1 O7 90.2(4) . 2
O7 U1 O7 70.3(4) . 2
O4 U1 O9 93.7(5) . .
O3 U1 O9 84.4(4) . .
O7 U1 O9 79.4(4) . .
O7 U1 O9 149.0(4) 2 .
O4 U1 O6 83.8(4) . .
O3 U1 O6 92.9(4) . .
O7 U1 O6 150.6(4) . .
O7 U1 O6 138.5(3) 2 .
O9 U1 O6 72.4(4) . .
O4 U1 O6 94.8(4) . 2_655
O3 U1 O6 84.7(4) . 2_655
O7 U1 O6 140.7(4) . 2_655
O7 U1 O6 70.5(3) 2 2_655
O9 U1 O6 138.9(4) . 2_655
O6 U1 O6 68.7(4) . 2_655
O4 U1 U1 102.2(3) . 2
O3 U1 U1 81.3(3) . 2
O7 U1 U1 36.7(3) . 2
O7 U1 U1 36.3(2) 2 2
O9 U1 U1 112.8(3) . 2
O6 U1 U1 171.6(2) . 2
O6 U1 U1 104.6(2) 2_655 2
O4 U1 U2 82.1(4) . 2_655
O3 U1 U2 99.6(3) . 2_655
O7 U1 U2 102.1(3) . 2_655
O7 U1 U2 33.7(2) 2 2_655
O9 U1 U2 175.5(3) . 2_655
O6 U1 U2 105.4(2) . 2_655
O6 U1 U2 40.6(2) 2_655 2_655
U1 U1 U2 69.95(2) 2 2_655
O4 U1 U1 82.5(3) . 2_655
O3 U1 U1 95.2(3) . 2_655
O7 U1 U1 170.0(3) . 2_655
O7 U1 U1 103.5(2) 2 2_655
O9 U1 U1 107.4(3) . 2_655
O6 U1 U1 35.0(2) . 2_655
O6 U1 U1 34.8(2) 2_655 2_655
U1 U1 U1 139.05(4) 2 2_655
U2 U1 U1 70.50(2) 2_655 2_655
O2 U2 O1 175.6(6) . .
O2 U2 O7 91.7(5) . 1_655
O1 U2 O7 90.6(5) . 1_655
O2 U2 O5 88.3(5) . .
O1 U2 O5 95.7(6) . .
O7 U2 O5 80.6(4) 1_655 .
O2 U2 O5 89.5(5) . 5_766
O1 U2 O5 90.8(5) . 5_766
O7 U2 O5 145.2(4) 1_655 5_766
O5 U2 O5 64.7(5) . 5_766
O2 U2 O6 84.0(5) . .
O1 U2 O6 93.3(5) . .
O7 U2 O6 71.3(4) 1_655 .
O5 U2 O6 150.5(4) . .
O5 U2 O6 143.3(4) 5_766 .
O2 U2 O8 95.3(5) . .
O1 U2 O8 80.7(5) . .
O7 U2 O8 145.4(4) 1_655 .
O5 U2 O8 133.3(4) . .
O5 U2 O8 68.8(4) 5_766 .
O6 U2 O8 75.9(4) . .
O2 U2 U1 75.1(4) . 2_655
O1 U2 U1 104.9(4) . 2_655
O7 U2 U1 34.5(3) 1_655 2_655
O5 U2 U1 109.9(3) . 2_655
O5 U2 U1 164.0(3) 5_766 2_655
O6 U2 U1 40.6(2) . 2_655
O8 U2 U1 116.0(3) . 2_655
O2 U2 U2 88.7(4) . 5_766
O1 U2 U2 93.8(4) . 5_766
O7 U2 U2 113.2(3) 1_655 5_766
O5 U2 U2 32.6(3) . 5_766
O5 U2 U2 32.1(3) 5_766 5_766
O6 U2 U2 171.6(2) . 5_766
O8 U2 U2 100.8(3) . 5_766
U1 U2 U2 140.63(3) 2_655 5_766
H1C O1W H1D 116(2) . .
H2C O2W H2D 115.9 . .
U2 O5 U2 115.3(5) . 5_766
U1 O6 U2 132.3(4) . .
U1 O6 U1 110.2(4) . 2_655
U2 O6 U1 98.8(4) . 2_655
U2 O7 U1 141.1(5) 1_455 .
U2 O7 U1 111.8(4) 1_455 2
U1 O7 U1 107.0(4) . 2
C1 O8 U2 139.7(11) . .
C1 O9 U1 143.3(12) . .
C2 N1 H1A 120.0 . .
C2 N1 H1B 120.0 . .
H1A N1 H1B 120.0 . .
O9 C1 O8 125.5(16) . .
O9 C1 C2 115.9(16) . .
O8 C1 C2 118.4(17) . .
N1 C2 C1 116.4(16) . .
N1 C2 H2A 108.2 . .
C1 C2 H2A 108.2 . .
N1 C2 H2B 108.2 . .
C1 C2 H2B 108.2 . .
H2A C2 H2B 107.3 . .

loop_
_geom_bond_atom_site_label_1
_geom_bond_atom_site_label_2
_geom_bond_distance
_geom_bond_site_symmetry_2
U1 O4 1.789(12) .
U1 O3 1.797(11) .
U1 O7 2.270(10) .
U1 O7 2.293(11) 2
U1 O9 2.370(12) .
U1 O6 2.462(10) .
U1 O6 2.477(10) 2_655
U1 U1 3.6683(14) 2
U1 U2 3.7591(12) 2_655
U1 U1 4.0508(14) 2_655
U2 O2 1.776(12) .
U2 O1 1.782(13) .
U2 O7 2.246(10) 1_655
U2 O5 2.338(12) .
U2 O5 2.372(12) 5_766
U2 O6 2.473(11) .
U2 O8 2.476(11) .
U2 U1 3.7591(12) 2_655
U2 U2 3.9787(15) 5_766
O1W H1C 0.818(10) .
O1W H1D 0.820(10) .
O2W H2C 0.8419 .
O2W H2D 0.8327 .
O5 U2 2.372(12) 5_766
O6 U1 2.477(10) 2_655
O7 U2 2.246(10) 1_455
O7 U1 2.293(11) 2
O8 C1 1.24(2) .
O9 C1 1.24(2) .
N1 C2 1.47(2) .
N1 H1A 0.8600 .
N1 H1B 0.8600 .
C1 C2 1.50(2) .
C2 H2A 0.9700 .
C2 H2B 0.9700 .

loop_
_geom_hbond_atom_site_label_D
_geom_hbond_atom_site_label_H
_geom_hbond_atom_site_label_A
_geom_hbond_distance_DH
_geom_hbond_distance_HA
_geom_hbond_distance_DA
_geom_hbond_angle_DHA
_geom_hbond_site_symmetry_A
O1W H1C N1 0.818(10) 2.50(2) 2.83(2) 105(2) .
O1W H1D O2W 0.820(10) 1.899(16) 2.716(17) 174(7) .
O2W H2D O4 0.83 2.17 2.914(16) 148.1 5_666
O2W H2C O4 0.84 2.13 2.914(16) 156.0 6_666
N1 H1A O1W 0.86 2.38 2.83(2) 113.2 .
N1 H1A O4 0.86 2.64 3.29(2) 132.7 5_666
N1 H1B O3 0.86 2.29 2.978(18) 137.2 7_556
